data_7025801
loop_
_publ_author_name
'Shima, Takanori'
'Hou, Zhaomin'

_publ_section_title
;
 Selective ammonolysis of half-sandwich rare-earth metal dialkyl and
 polyhydride complexes: synthesis of polyamido rare-earth complexes having
 novel structures.
;
_journal_issue 29
_journal_name_full 'Dalton transactions (Cambridge, England : 2003)'
_journal_page_first 6858
_journal_page_last 6863
_journal_paper_doi 10.1039/c0dt00006j
_journal_volume 39
_journal_year 2010
_chemical_formula_sum 'C36 H75 N6 Sc3 Si3'
_chemical_formula_weight 811.17
_chemical_name_systematic
;
?
;
_space_group_IT_number 2
_symmetry_cell_setting triclinic
_symmetry_space_group_name_Hall '-P 1'
_symmetry_space_group_name_H-M 'P -1'
_atom_sites_solution_hydrogens geom
_atom_sites_solution_primary direct
_atom_sites_solution_secondary difmap
_audit_creation_method SHELXL-97
_cell_angle_alpha 94.484(3)
_cell_angle_beta 103.470(3)
_cell_angle_gamma 104.442(3)
_cell_formula_units_Z 2
_cell_length_a 12.587(2)
_cell_length_b 13.134(2)
_cell_length_c 14.841(3)
_cell_measurement_reflns_used 15170
_cell_measurement_temperature 163(2)
_cell_measurement_theta_max 27.52
_cell_measurement_theta_min 1.43
_cell_volume 2286.3(7)
_computing_cell_refinement 'Bruker SMART'
_computing_data_collection 'Bruker SMART'
_computing_data_reduction 'Bruker SAINT'
_computing_molecular_graphics 'ORTEP-III (Farrugia, 1997)'
_computing_publication_material 'Bruker SHELXTL'
_computing_structure_refinement 'SHELXL-97 (Sheldrick, 1997)'
_computing_structure_solution 'SHELXS-97 (Sheldrick, 1990)'
_diffrn_ambient_temperature 163(2)
_diffrn_measured_fraction_theta_full 0.942
_diffrn_measured_fraction_theta_max 0.942
_diffrn_measurement_device_type 'CCD area detector'
_diffrn_measurement_method 'phi and omega scans'
_diffrn_radiation_monochromator graphite
_diffrn_radiation_source 'fine-focus sealed tube'
_diffrn_radiation_type MoK\a
_diffrn_radiation_wavelength 0.71073
_diffrn_reflns_av_R_equivalents 0.0953
_diffrn_reflns_av_sigmaI/netI 0.1553
_diffrn_reflns_limit_h_max 15
_diffrn_reflns_limit_h_min -16
_diffrn_reflns_limit_k_max 13
_diffrn_reflns_limit_k_min -17
_diffrn_reflns_limit_l_max 19
_diffrn_reflns_limit_l_min -18
_diffrn_reflns_number 15170
_diffrn_reflns_theta_full 27.52
_diffrn_reflns_theta_max 27.52
_diffrn_reflns_theta_min 1.43
_exptl_absorpt_coefficient_mu 0.541
_exptl_absorpt_correction_T_max 0.9479
_exptl_absorpt_correction_T_min 0.8545
_exptl_absorpt_correction_type empirical
_exptl_absorpt_process_details 'Bruker SADABS'
_exptl_crystal_colour colorless
_exptl_crystal_density_diffrn 1.178
_exptl_crystal_density_method 'not measured'
_exptl_crystal_description block
_exptl_crystal_F_000 876
_exptl_crystal_size_max 0.30
_exptl_crystal_size_mid 0.20
_exptl_crystal_size_min 0.10
_refine_diff_density_max 1.155
_refine_diff_density_min -1.102
_refine_diff_density_rms 0.137
_refine_ls_extinction_method none
_refine_ls_goodness_of_fit_ref 0.933
_refine_ls_hydrogen_treatment constr
_refine_ls_matrix_type full
_refine_ls_number_parameters 454
_refine_ls_number_reflns 9934
_refine_ls_number_restraints 0
_refine_ls_restrained_S_all 0.933
_refine_ls_R_factor_all 0.1395
_refine_ls_R_factor_gt 0.0921
_refine_ls_shift/su_max 0.078
_refine_ls_shift/su_mean 0.001
_refine_ls_structure_factor_coef Fsqd
_refine_ls_weighting_details 'calc w=1/[\s^2^(Fo^2^)+(0.1139P)^2^+0.0000P] where P=(Fo^2^+2Fc^2^)/3'
_refine_ls_weighting_scheme calc
_refine_ls_wR_factor_gt 0.2103
_refine_ls_wR_factor_ref 0.2347
_reflns_number_gt 5660
_reflns_number_total 9934
_reflns_threshold_expression >2sigma(I)
_cod_data_source_file c0dt00006j.txt
_cod_data_source_block 3Sc
_cod_original_cell_volume 2286.5(7)
_cod_original_sg_symbol_H-M P-1
_cod_database_code 7025801

loop_
_symmetry_equiv_pos_as_xyz
'x, y, z'
'-x, -y, -z'

loop_
_atom_site_label
_atom_site_type_symbol
_atom_site_fract_x
_atom_site_fract_y
_atom_site_fract_z
_atom_site_U_iso_or_equiv
_atom_site_adp_type
_atom_site_occupancy
_atom_site_symmetry_multiplicity
_atom_site_calc_flag
_atom_site_refinement_flags
Sc1 Sc 0.78617(8) 0.64052(8) 0.31055(6) 0.0206(2) Uani 1 1 d .
Sc2 Sc 0.59571(8) 0.76488(8) 0.22889(6) 0.0201(2) Uani 1 1 d .
Sc3 Sc 0.85230(8) 0.84419(8) 0.20046(7) 0.0217(2) Uani 1 1 d .
Si1 Si 0.61927(13) 0.35836(12) 0.34278(10) 0.0280(4) Uani 1 1 d .
Si2 Si 0.29858(12) 0.56717(13) 0.11900(11) 0.0309(4) Uani 1 1 d .
Si3 Si 1.15841(15) 1.01433(16) 0.32549(13) 0.0475(5) Uani 1 1 d .
N1 N 0.6162(3) 0.6013(3) 0.2098(3) 0.0224(9) Uani 1 1 d .
H1A H 0.5622 0.5518 0.2278 0.027 Uiso 1 1 calc R
H1B H 0.6175 0.5797 0.1497 0.027 Uiso 1 1 calc R
N2 N 0.6790(4) 0.7271(3) 0.3683(3) 0.0255(10) Uani 1 1 d .
H2A H 0.7214 0.7869 0.4101 0.031 Uiso 1 1 calc R
H2B H 0.6283 0.6843 0.3945 0.031 Uiso 1 1 calc R
N3 N 0.7411(3) 0.9111(3) 0.2696(3) 0.0256(10) Uani 1 1 d .
H3A H 0.7236 0.9685 0.2442 0.031 Uiso 1 1 calc R
H3B H 0.7703 0.9282 0.3334 0.031 Uiso 1 1 calc R
N4 N 0.6743(3) 0.7837(3) 0.1099(3) 0.0242(9) Uani 1 1 d .
H4A H 0.6523 0.8328 0.0741 0.029 Uiso 1 1 calc R
H4B H 0.6619 0.7204 0.0726 0.029 Uiso 1 1 calc R
N5 N 0.8459(4) 0.6723(3) 0.1826(3) 0.0253(10) Uani 1 1 d .
H5A H 0.9160 0.6613 0.1861 0.030 Uiso 1 1 calc R
H5B H 0.7942 0.6348 0.1284 0.030 Uiso 1 1 calc R
N6 N 0.9091(3) 0.8004(3) 0.3410(3) 0.0260(10) Uani 1 1 d .
H6A H 0.8983 0.8440 0.3876 0.031 Uiso 1 1 calc R
H6B H 0.9835 0.7978 0.3548 0.031 Uiso 1 1 calc R
C1 C 0.7561(4) 0.4653(4) 0.3642(3) 0.0243(11) Uani 1 1 d .
C2 C 0.8080(4) 0.5428(4) 0.4488(3) 0.0251(11) Uani 1 1 d .
C3 C 0.9195(4) 0.5917(4) 0.4468(4) 0.0287(12) Uani 1 1 d .
C4 C 0.9388(4) 0.5483(4) 0.3639(4) 0.0297(12) Uani 1 1 d .
C5 C 0.8397(5) 0.4698(4) 0.3138(4) 0.0290(12) Uani 1 1 d .
C6 C 0.7560(5) 0.5633(5) 0.5277(4) 0.0357(14) Uani 1 1 d .
H6C H 0.8094 0.6219 0.5741 0.054 Uiso 1 1 calc R
H6D H 0.7395 0.4992 0.5573 0.054 Uiso 1 1 calc R
H6E H 0.6854 0.5823 0.5030 0.054 Uiso 1 1 calc R
C7 C 1.0082(5) 0.6733(5) 0.5233(4) 0.0414(16) Uani 1 1 d .
H7A H 0.9728 0.6941 0.5714 0.062 Uiso 1 1 calc R
H7B H 1.0400 0.7360 0.4963 0.062 Uiso 1 1 calc R
H7C H 1.0691 0.6424 0.5517 0.062 Uiso 1 1 calc R
C8 C 1.0509(5) 0.5774(5) 0.3375(5) 0.0484(18) Uani 1 1 d .
H8A H 1.1046 0.5455 0.3762 0.073 Uiso 1 1 calc R
H8B H 1.0820 0.6549 0.3481 0.073 Uiso 1 1 calc R
H8C H 1.0384 0.5507 0.2713 0.073 Uiso 1 1 calc R
C9 C 0.8278(6) 0.4012(5) 0.2239(4) 0.0424(15) Uani 1 1 d .
H9A H 0.8894 0.4329 0.1960 0.064 Uiso 1 1 calc R
H9B H 0.7544 0.3961 0.1803 0.064 Uiso 1 1 calc R
H9C H 0.8318 0.3301 0.2369 0.064 Uiso 1 1 calc R
C10 C 0.6513(5) 0.2422(5) 0.3973(4) 0.0408(15) Uani 1 1 d .
H10A H 0.6908 0.2074 0.3603 0.061 Uiso 1 1 calc R
H10B H 0.5801 0.1916 0.3989 0.061 Uiso 1 1 calc R
H10C H 0.6996 0.2667 0.4613 0.061 Uiso 1 1 calc R
C11 C 0.5462(5) 0.3094(5) 0.2150(4) 0.0406(15) Uani 1 1 d .
H11A H 0.5454 0.3702 0.1809 0.061 Uiso 1 1 calc R
H11B H 0.4679 0.2674 0.2085 0.061 Uiso 1 1 calc R
H11C H 0.5872 0.2650 0.1891 0.061 Uiso 1 1 calc R
C12 C 0.5134(5) 0.4017(5) 0.3956(4) 0.0381(14) Uani 1 1 d .
H12A H 0.5379 0.4069 0.4640 0.057 Uiso 1 1 calc R
H12B H 0.4389 0.3497 0.3720 0.057 Uiso 1 1 calc R
H12C H 0.5082 0.4713 0.3787 0.057 Uiso 1 1 calc R
C13 C 0.3842(4) 0.7039(4) 0.1781(3) 0.0228(11) Uani 1 1 d .
C14 C 0.4149(4) 0.7917(4) 0.1289(4) 0.0277(12) Uani 1 1 d .
C15 C 0.4658(4) 0.8845(4) 0.1947(4) 0.0288(12) Uani 1 1 d .
C16 C 0.4670(4) 0.8571(4) 0.2852(4) 0.0259(12) Uani 1 1 d .
C17 C 0.4152(4) 0.7472(4) 0.2749(3) 0.0236(11) Uani 1 1 d .
C18 C 0.3928(5) 0.7875(6) 0.0244(4) 0.0453(16) Uani 1 1 d .
H18A H 0.4303 0.8567 0.0098 0.068 Uiso 1 1 calc R
H18B H 0.3108 0.7705 -0.0039 0.068 Uiso 1 1 calc R
H18C H 0.4229 0.7328 -0.0007 0.068 Uiso 1 1 calc R
C19 C 0.5062(5) 0.9947(5) 0.1715(5) 0.0434(16) Uani 1 1 d .
H19A H 0.5381 0.9911 0.1174 0.065 Uiso 1 1 calc R
H19B H 0.5648 1.0390 0.2254 0.065 Uiso 1 1 calc R
H19C H 0.4421 1.0256 0.1565 0.065 Uiso 1 1 calc R
C20 C 0.5151(5) 0.9324(5) 0.3756(4) 0.0393(15) Uani 1 1 d .
H20A H 0.4632 0.9756 0.3819 0.059 Uiso 1 1 calc R
H20B H 0.5893 0.9789 0.3756 0.059 Uiso 1 1 calc R
H20C H 0.5240 0.8918 0.4282 0.059 Uiso 1 1 calc R
C21 C 0.3936(5) 0.6886(5) 0.3544(4) 0.0324(13) Uani 1 1 d .
H21A H 0.4425 0.7306 0.4137 0.049 Uiso 1 1 calc R
H21B H 0.4103 0.6200 0.3466 0.049 Uiso 1 1 calc R
H21C H 0.3137 0.6769 0.3549 0.049 Uiso 1 1 calc R
C22 C 0.3623(5) 0.5139(6) 0.0295(4) 0.051(2) Uani 1 1 d .
H22A H 0.3452 0.5466 -0.0273 0.077 Uiso 1 1 calc R
H22B H 0.3301 0.4367 0.0144 0.077 Uiso 1 1 calc R
H22C H 0.4448 0.5307 0.0548 0.077 Uiso 1 1 calc R
C23 C 0.2806(6) 0.4663(5) 0.1996(5) 0.057(2) Uani 1 1 d .
H23A H 0.3550 0.4579 0.2306 0.085 Uiso 1 1 calc R
H23B H 0.2318 0.3981 0.1638 0.085 Uiso 1 1 calc R
H23C H 0.2454 0.4897 0.2469 0.085 Uiso 1 1 calc R
C24 C 0.1518(5) 0.5677(5) 0.0564(5) 0.053(2) Uani 1 1 d .
H24A H 0.1116 0.5851 0.1020 0.079 Uiso 1 1 calc R
H24B H 0.1107 0.4973 0.0206 0.079 Uiso 1 1 calc R
H24C H 0.1559 0.6208 0.0136 0.079 Uiso 1 1 calc R
C25 C 1.0387(5) 0.9716(4) 0.2150(4) 0.0277(12) Uani 1 1 d .
C26 C 1.0267(5) 0.8905(4) 0.1412(4) 0.0282(12) Uani 1 1 d .
C27 C 0.9351(5) 0.8927(5) 0.0663(4) 0.0381(15) Uani 1 1 d .
C28 C 0.8937(5) 0.9787(5) 0.0927(5) 0.0441(17) Uani 1 1 d .
C29 C 0.9569(5) 1.0278(5) 0.1831(5) 0.0385(15) Uani 1 1 d .
C30 C 1.0969(6) 0.8134(5) 0.1404(5) 0.0482(17) Uani 1 1 d .
H30A H 1.1749 0.8520 0.1420 0.072 Uiso 1 1 calc R
H30B H 1.0642 0.7614 0.0833 0.072 Uiso 1 1 calc R
H30C H 1.0973 0.7765 0.1953 0.072 Uiso 1 1 calc R
C31 C 0.8905(7) 0.8217(7) -0.0263(4) 0.069(3) Uani 1 1 d .
H31A H 0.9179 0.8597 -0.0743 0.103 Uiso 1 1 calc R
H31B H 0.8073 0.8012 -0.0434 0.103 Uiso 1 1 calc R
H31C H 0.9173 0.7579 -0.0216 0.103 Uiso 1 1 calc R
C32 C 0.7999(6) 1.0133(7) 0.0305(6) 0.080(3) Uani 1 1 d .
H32A H 0.7458 1.0239 0.0658 0.120 Uiso 1 1 calc R
H32B H 0.7606 0.9584 -0.0238 0.120 Uiso 1 1 calc R
H32C H 0.8325 1.0800 0.0093 0.120 Uiso 1 1 calc R
C33 C 0.9440(7) 1.1264(5) 0.2335(6) 0.066(2) Uani 1 1 d .
H33A H 1.0123 1.1852 0.2406 0.099 Uiso 1 1 calc R
H33B H 0.9339 1.1132 0.2955 0.099 Uiso 1 1 calc R
H33C H 0.8776 1.1449 0.1973 0.099 Uiso 1 1 calc R
C34 C 1.2753(7) 1.1200(7) 0.3026(6) 0.087(3) Uani 1 1 d .
H34A H 1.2983 1.0932 0.2488 0.130 Uiso 1 1 calc R
H34B H 1.3405 1.1398 0.3579 0.130 Uiso 1 1 calc R
H34C H 1.2485 1.1825 0.2892 0.130 Uiso 1 1 calc R
C35 C 1.1126(8) 1.0658(7) 0.4272(5) 0.077(3) Uani 1 1 d .
H35A H 1.0365 1.0222 0.4256 0.116 Uiso 1 1 calc R
H35B H 1.1111 1.1396 0.4235 0.116 Uiso 1 1 calc R
H35C H 1.1662 1.0624 0.4858 0.116 Uiso 1 1 calc R
C36 C 1.2211(6) 0.9051(7) 0.3659(6) 0.070(2) Uani 1 1 d .
H36A H 1.1628 0.8491 0.3807 0.105 Uiso 1 1 calc R
H36B H 1.2844 0.9337 0.4219 0.105 Uiso 1 1 calc R
H36C H 1.2489 0.8756 0.3162 0.105 Uiso 1 1 calc R

loop_
_atom_site_aniso_label
_atom_site_aniso_U_11
_atom_site_aniso_U_22
_atom_site_aniso_U_33
_atom_site_aniso_U_23
_atom_site_aniso_U_13
_atom_site_aniso_U_12
Sc1 0.0208(5) 0.0181(5) 0.0248(5) 0.0050(4) 0.0067(4) 0.0076(4)
Sc2 0.0196(5) 0.0192(5) 0.0238(5) 0.0031(3) 0.0068(4) 0.0084(4)
Sc3 0.0207(5) 0.0196(5) 0.0269(5) 0.0058(4) 0.0087(4) 0.0061(4)
Si1 0.0322(8) 0.0187(8) 0.0328(9) 0.0034(6) 0.0093(6) 0.0056(6)
Si2 0.0230(8) 0.0292(9) 0.0371(9) -0.0089(6) 0.0022(6) 0.0107(7)
Si3 0.0370(10) 0.0502(12) 0.0432(11) 0.0009(8) 0.0099(8) -0.0072(9)
N1 0.023(2) 0.021(2) 0.024(2) 0.0037(16) 0.0072(17) 0.0063(18)
N2 0.028(2) 0.027(3) 0.022(2) 0.0047(17) 0.0066(17) 0.0083(19)
N3 0.030(2) 0.022(2) 0.030(2) 0.0058(17) 0.0103(18) 0.0121(19)
N4 0.030(2) 0.024(2) 0.020(2) 0.0021(16) 0.0077(17) 0.0104(19)
N5 0.025(2) 0.025(3) 0.026(2) 0.0039(17) 0.0079(17) 0.0068(19)
N6 0.025(2) 0.028(3) 0.028(2) 0.0032(18) 0.0084(18) 0.0117(19)
C1 0.028(3) 0.018(3) 0.027(3) 0.008(2) 0.008(2) 0.006(2)
C2 0.030(3) 0.021(3) 0.023(3) 0.007(2) 0.002(2) 0.009(2)
C3 0.026(3) 0.026(3) 0.033(3) 0.010(2) 0.000(2) 0.010(2)
C4 0.027(3) 0.027(3) 0.042(3) 0.016(2) 0.012(2) 0.016(2)
C5 0.033(3) 0.025(3) 0.038(3) 0.010(2) 0.015(2) 0.019(2)
C6 0.046(4) 0.033(3) 0.026(3) 0.007(2) 0.007(2) 0.007(3)
C7 0.034(3) 0.039(4) 0.038(3) 0.008(3) -0.010(3) 0.004(3)
C8 0.032(3) 0.045(4) 0.082(5) 0.026(3) 0.024(3) 0.023(3)
C9 0.062(4) 0.033(4) 0.046(4) 0.007(3) 0.028(3) 0.025(3)
C10 0.050(4) 0.023(3) 0.052(4) 0.009(3) 0.020(3) 0.007(3)
C11 0.052(4) 0.028(3) 0.036(3) 0.000(2) 0.012(3) 0.002(3)
C12 0.034(3) 0.036(4) 0.045(4) 0.007(3) 0.012(3) 0.010(3)
C13 0.015(2) 0.022(3) 0.031(3) -0.002(2) 0.0032(19) 0.009(2)
C14 0.021(3) 0.033(3) 0.033(3) 0.003(2) 0.007(2) 0.016(2)
C15 0.020(3) 0.026(3) 0.045(3) 0.002(2) 0.006(2) 0.016(2)
C16 0.020(3) 0.028(3) 0.032(3) -0.002(2) 0.010(2) 0.011(2)
C17 0.019(2) 0.027(3) 0.028(3) 0.000(2) 0.009(2) 0.010(2)
C18 0.035(3) 0.062(5) 0.042(4) 0.014(3) 0.008(3) 0.019(3)
C19 0.046(4) 0.031(4) 0.058(4) 0.013(3) 0.013(3) 0.020(3)
C20 0.036(3) 0.035(4) 0.045(4) -0.012(3) 0.008(3) 0.013(3)
C21 0.031(3) 0.037(4) 0.030(3) 0.005(2) 0.012(2) 0.009(3)
C22 0.038(4) 0.066(5) 0.043(4) -0.027(3) -0.004(3) 0.026(3)
C23 0.061(5) 0.026(4) 0.071(5) -0.006(3) 0.008(4) 0.003(3)
C24 0.025(3) 0.047(4) 0.077(5) -0.018(3) -0.004(3) 0.016(3)
C25 0.031(3) 0.020(3) 0.036(3) 0.004(2) 0.019(2) 0.004(2)
C26 0.033(3) 0.026(3) 0.030(3) 0.003(2) 0.017(2) 0.007(2)
C27 0.045(4) 0.040(4) 0.025(3) 0.009(2) 0.017(3) -0.004(3)
C28 0.035(3) 0.049(4) 0.059(4) 0.039(3) 0.019(3) 0.015(3)
C29 0.037(3) 0.025(3) 0.066(4) 0.017(3) 0.031(3) 0.011(3)
C30 0.052(4) 0.036(4) 0.071(5) 0.005(3) 0.040(4) 0.015(3)
C31 0.071(5) 0.090(6) 0.025(4) -0.006(3) 0.017(3) -0.014(5)
C32 0.051(5) 0.100(7) 0.105(7) 0.082(6) 0.023(4) 0.027(5)
C33 0.071(5) 0.025(4) 0.120(7) 0.012(4) 0.047(5) 0.023(4)
C34 0.053(5) 0.090(7) 0.085(7) 0.014(5) 0.006(4) -0.028(5)
C35 0.104(7) 0.066(6) 0.048(5) -0.012(4) 0.014(4) 0.010(5)
C36 0.036(4) 0.095(7) 0.079(6) 0.024(5) 0.008(4) 0.023(4)

loop_
_atom_type_symbol
_atom_type_description
_atom_type_scat_dispersion_real
_atom_type_scat_dispersion_imag
_atom_type_scat_source
C C 0.0033 0.0016 'International Tables Vol C Tables 4.2.6.8 and 6.1.1.4'
H H 0.0000 0.0000 'International Tables Vol C Tables 4.2.6.8 and 6.1.1.4'
N N 0.0061 0.0033 'International Tables Vol C Tables 4.2.6.8 and 6.1.1.4'
Si Si 0.0817 0.0704 'International Tables Vol C Tables 4.2.6.8 and 6.1.1.4'
Sc Sc 0.2519 0.3716 'International Tables Vol C Tables 4.2.6.8 and 6.1.1.4'

loop_
_geom_angle_atom_site_label_1
_geom_angle_atom_site_label_2
_geom_angle_atom_site_label_3
_geom_angle
N6 Sc1 N1 123.62(16)
N6 Sc1 N5 71.97(16)
N1 Sc1 N5 82.77(16)
N6 Sc1 N2 82.96(16)
N1 Sc1 N2 71.45(15)
N5 Sc1 N2 124.76(16)
N6 Sc1 C1 141.45(16)
N1 Sc1 C1 94.64(16)
N5 Sc1 C1 122.63(17)
N2 Sc1 C1 107.78(17)
N6 Sc1 C5 124.65(17)
N1 Sc1 C5 105.38(17)
N5 Sc1 C5 92.22(17)
N2 Sc1 C5 140.96(18)
C1 Sc1 C5 33.25(17)
N6 Sc1 C2 111.73(16)
N1 Sc1 C2 117.85(17)
N5 Sc1 C2 143.89(17)
N2 Sc1 C2 90.92(17)
C1 Sc1 C2 34.13(16)
C5 Sc1 C2 55.14(18)
N6 Sc1 C4 93.33(17)
N1 Sc1 C4 137.25(17)
N5 Sc1 C4 90.33(17)
N2 Sc1 C4 140.62(17)
C1 Sc1 C4 54.57(17)
C5 Sc1 C4 32.50(18)
C2 Sc1 C4 54.07(18)
N6 Sc1 C3 86.76(17)
N1 Sc1 C3 148.50(17)
N5 Sc1 C3 118.10(18)
N2 Sc1 C3 108.32(17)
C1 Sc1 C3 54.69(17)
C5 Sc1 C3 54.05(18)
C2 Sc1 C3 32.17(17)
C4 Sc1 C3 32.36(17)
N6 Sc1 Sc3 42.24(11)
N1 Sc1 Sc3 85.74(11)
N5 Sc1 Sc3 42.78(11)
N2 Sc1 Sc3 86.31(12)
C1 Sc1 Sc3 165.29(13)
C5 Sc1 Sc3 132.71(13)
C2 Sc1 Sc3 153.96(12)
C4 Sc1 Sc3 116.61(13)
C3 Sc1 Sc3 125.73(13)
N6 Sc1 Sc2 85.05(11)
N1 Sc1 Sc2 42.57(11)
N5 Sc1 Sc2 85.62(11)
N2 Sc1 Sc2 42.92(11)
C1 Sc1 Sc2 128.34(13)
C5 Sc1 Sc2 147.92(13)
C2 Sc1 Sc2 130.00(13)
C4 Sc1 Sc2 175.93(13)
C3 Sc1 Sc2 150.89(14)
Sc3 Sc1 Sc2 59.88(3)
N4 Sc2 N3 72.32(15)
N4 Sc2 N1 82.85(16)
N3 Sc2 N1 123.48(15)
N4 Sc2 N2 124.74(16)
N3 Sc2 N2 82.82(16)
N1 Sc2 N2 71.05(15)
N4 Sc2 C17 143.90(16)
N3 Sc2 C17 123.63(16)
N1 Sc2 C17 106.39(17)
N2 Sc2 C17 90.85(16)
N4 Sc2 C13 112.98(16)
N3 Sc2 C13 142.17(17)
N1 Sc2 C13 94.15(16)
N2 Sc2 C13 116.63(17)
C17 Sc2 C13 33.36(16)
N4 Sc2 C16 131.69(17)
N3 Sc2 C16 92.29(16)
N1 Sc2 C16 138.77(17)
N2 Sc2 C16 96.91(17)
C17 Sc2 C16 32.83(17)
C13 Sc2 C16 55.20(16)
N4 Sc2 C14 90.08(16)
N3 Sc2 C14 114.06(17)
N1 Sc2 C14 115.91(16)
N2 Sc2 C14 145.07(17)
C17 Sc2 C14 54.23(17)
C13 Sc2 C14 33.13(17)
C16 Sc2 C14 54.16(17)
N4 Sc2 C15 99.70(17)
N3 Sc2 C15 87.64(16)
N1 Sc2 C15 147.34(16)
N2 Sc2 C15 128.24(17)
C17 Sc2 C15 54.01(18)
C13 Sc2 C15 54.63(17)
C16 Sc2 C15 32.67(18)
C14 Sc2 C15 32.27(16)
N4 Sc2 Sc3 42.91(10)
N3 Sc2 Sc3 42.48(11)
N1 Sc2 Sc3 85.54(11)
N2 Sc2 Sc3 86.20(12)
C17 Sc2 Sc3 166.07(12)
C13 Sc2 Sc3 155.79(13)
C16 Sc2 Sc3 134.12(13)
C14 Sc2 Sc3 127.32(13)
C15 Sc2 Sc3 118.49(13)
N4 Sc2 Sc1 85.76(11)
N3 Sc2 Sc1 85.12(11)
N1 Sc2 Sc1 42.23(10)
N2 Sc2 Sc1 42.73(11)
C17 Sc2 Sc1 124.81(13)
C13 Sc2 Sc1 131.67(13)
C16 Sc2 Sc1 139.60(13)
C14 Sc2 Sc1 158.09(13)
C15 Sc2 Sc1 169.17(13)
Sc3 Sc2 Sc1 59.90(3)
N6 Sc3 N3 81.95(16)
N6 Sc3 N5 72.10(16)
N3 Sc3 N5 124.17(16)
N6 Sc3 N4 123.76(16)
N3 Sc3 N4 72.07(15)
N5 Sc3 N4 82.69(16)
N6 Sc3 C25 92.45(17)
N3 Sc3 C25 113.23(17)
N5 Sc3 C25 116.36(17)
N4 Sc3 C25 143.51(18)
N6 Sc3 C29 113.65(19)
N3 Sc3 C29 90.10(18)
N5 Sc3 C29 145.50(18)
N4 Sc3 C29 115.29(19)
C25 Sc3 C29 33.31(18)
N6 Sc3 C26 105.34(17)
N3 Sc3 C26 144.19(17)
N5 Sc3 C26 90.92(17)
N4 Sc3 C26 124.91(17)
C25 Sc3 C26 33.18(16)
C29 Sc3 C26 54.58(18)
N6 Sc3 C27 137.75(19)
N3 Sc3 C27 132.5(2)
N5 Sc3 C27 97.23(19)
N4 Sc3 C27 93.80(18)
C25 Sc3 C27 54.94(18)
C29 Sc3 C27 54.6(2)
C26 Sc3 C27 32.68(19)
N6 Sc3 C28 145.2(2)
N3 Sc3 C28 100.3(2)
N5 Sc3 C28 128.8(2)
N4 Sc3 C28 89.12(18)
C25 Sc3 C28 54.48(19)
C29 Sc3 C28 32.4(2)
C26 Sc3 C28 54.04(19)
C27 Sc3 C28 32.9(2)
N6 Sc3 Sc2 85.42(11)
N3 Sc3 Sc2 42.62(11)
N5 Sc3 Sc2 85.91(11)
N4 Sc3 Sc2 42.46(11)
C25 Sc3 Sc2 155.83(13)
C29 Sc3 Sc2 127.63(14)
C26 Sc3 Sc2 167.28(13)
C27 Sc3 Sc2 135.62(14)
C28 Sc3 Sc2 119.72(14)
N6 Sc3 Sc1 42.37(11)
N3 Sc3 Sc1 85.47(12)
N5 Sc3 Sc1 42.81(11)
N4 Sc3 Sc1 85.73(12)
C25 Sc3 Sc1 129.85(13)
C29 Sc3 Sc1 156.00(16)
C26 Sc3 Sc1 123.82(13)
C27 Sc3 Sc1 139.84(16)
C28 Sc3 Sc1 170.75(18)
Sc2 Sc3 Sc1 60.22(3)
C10 Si1 C1 108.0(3)
C10 Si1 C12 108.3(3)
C1 Si1 C12 112.4(3)
C10 Si1 C11 107.2(3)
C1 Si1 C11 114.1(3)
C12 Si1 C11 106.6(3)
C23 Si2 C24 105.8(3)
C23 Si2 C13 114.5(3)
C24 Si2 C13 110.6(3)
C23 Si2 C22 106.4(3)
C24 Si2 C22 107.0(3)
C13 Si2 C22 112.1(3)
C34 Si3 C35 109.7(4)
C34 Si3 C36 107.0(4)
C35 Si3 C36 105.1(4)
C34 Si3 C25 108.3(3)
C35 Si3 C25 112.5(3)
C36 Si3 C25 114.0(3)
Sc1 N1 Sc2 95.21(15)
Sc1 N2 Sc2 94.35(16)
Sc3 N3 Sc2 94.90(16)
Sc2 N4 Sc3 94.63(15)
Sc3 N5 Sc1 94.41(16)
Sc3 N6 Sc1 95.39(16)
C5 C1 C2 107.1(5)
C5 C1 Si1 126.1(4)
C2 C1 Si1 125.2(4)
C5 C1 Sc1 74.8(3)
C2 C1 Sc1 74.4(3)
Si1 C1 Sc1 127.9(2)
C3 C2 C1 107.3(5)
C3 C2 C6 125.2(5)
C1 C2 C6 127.4(5)
C3 C2 Sc1 75.6(3)
C1 C2 Sc1 71.5(3)
C6 C2 Sc1 121.3(4)
C2 C3 C4 108.8(5)
C2 C3 C7 126.1(5)
C4 C3 C7 125.1(5)
C2 C3 Sc1 72.2(3)
C4 C3 Sc1 73.1(3)
C7 C3 Sc1 123.5(4)
C5 C4 C3 108.7(5)
C5 C4 C8 126.2(6)
C3 C4 C8 125.0(5)
C5 C4 Sc1 72.7(3)
C3 C4 Sc1 74.5(3)
C8 C4 Sc1 122.1(4)
C4 C5 C1 108.1(5)
C4 C5 C9 125.1(5)
C1 C5 C9 126.8(5)
C4 C5 Sc1 74.8(3)
C1 C5 Sc1 72.0(3)
C9 C5 Sc1 120.4(4)
C17 C13 C14 106.1(4)
C17 C13 Si2 129.3(4)
C14 C13 Si2 123.8(4)
C17 C13 Sc2 73.0(3)
C14 C13 Sc2 75.0(3)
Si2 C13 Sc2 124.9(2)
C15 C14 C13 108.6(5)
C15 C14 C18 125.1(5)
C13 C14 C18 126.3(5)
C15 C14 Sc2 73.9(3)
C13 C14 Sc2 71.8(3)
C18 C14 Sc2 122.1(4)
C14 C15 C16 108.4(5)
C14 C15 C19 125.4(5)
C16 C15 C19 126.1(5)
C14 C15 Sc2 73.8(3)
C16 C15 Sc2 72.2(3)
C19 C15 Sc2 122.3(4)
C17 C16 C15 107.6(4)
C17 C16 C20 126.6(5)
C15 C16 C20 125.8(5)
C17 C16 Sc2 73.0(3)
C15 C16 Sc2 75.1(3)
C20 C16 Sc2 117.8(3)
C16 C17 C13 109.2(5)
C16 C17 C21 123.9(5)
C13 C17 C21 126.8(5)
C16 C17 Sc2 74.2(3)
C13 C17 Sc2 73.6(3)
C21 C17 Sc2 120.4(4)
C26 C25 C29 107.6(5)
C26 C25 Si3 126.0(4)
C29 C25 Si3 125.5(4)
C26 C25 Sc3 74.8(3)
C29 C25 Sc3 74.7(3)
Si3 C25 Sc3 125.1(3)
C27 C26 C25 108.4(5)
C27 C26 C30 124.4(5)
C25 C26 C30 127.3(5)
C27 C26 Sc3 73.7(3)
C25 C26 Sc3 72.0(3)
C30 C26 Sc3 119.8(4)
C26 C27 C28 107.3(5)
C26 C27 C31 127.6(7)
C28 C27 C31 125.1(6)
C26 C27 Sc3 73.6(3)
C28 C27 Sc3 73.8(3)
C31 C27 Sc3 120.1(4)
C29 C28 C27 109.0(5)
C29 C28 C32 126.1(7)
C27 C28 C32 124.8(7)
C29 C28 Sc3 73.5(3)
C27 C28 Sc3 73.3(3)
C32 C28 Sc3 121.5(4)
C28 C29 C25 107.6(5)
C28 C29 C33 125.2(6)
C25 C29 C33 127.1(6)
C28 C29 Sc3 74.1(3)
C25 C29 Sc3 71.9(3)
C33 C29 Sc3 122.6(4)

loop_
_geom_bond_atom_site_label_1
_geom_bond_atom_site_label_2
_geom_bond_distance
Sc1 N6 2.217(4)
Sc1 N1 2.217(4)
Sc1 N5 2.232(4)
Sc1 N2 2.236(4)
Sc1 C1 2.463(5)
Sc1 C5 2.499(5)
Sc1 C2 2.502(5)
Sc1 C4 2.527(5)
Sc1 C3 2.544(5)
Sc1 Sc3 3.2748(14)
Sc1 Sc2 3.2853(14)
Sc2 N4 2.218(4)
Sc2 N3 2.225(4)
Sc2 N1 2.231(4)
Sc2 N2 2.244(4)
Sc2 C17 2.483(5)
Sc2 C13 2.491(5)
Sc2 C16 2.498(5)
Sc2 C14 2.533(5)
Sc2 C15 2.535(5)
Sc2 Sc3 3.2741(14)
Sc3 N6 2.211(4)
Sc3 N3 2.219(4)
Sc3 N5 2.231(4)
Sc3 N4 2.236(4)
Sc3 C25 2.470(5)
Sc3 C29 2.507(6)
Sc3 C26 2.507(5)
Sc3 C27 2.508(6)
Sc3 C28 2.514(6)
Si1 C10 1.869(6)
Si1 C1 1.873(5)
Si1 C12 1.874(6)
Si1 C11 1.887(6)
Si2 C23 1.861(7)
Si2 C24 1.867(6)
Si2 C13 1.872(5)
Si2 C22 1.878(6)
Si3 C34 1.870(8)
Si3 C35 1.873(8)
Si3 C36 1.876(8)
Si3 C25 1.886(6)
C1 C5 1.420(7)
C1 C2 1.457(7)
C2 C3 1.399(7)
C2 C6 1.506(7)
C3 C4 1.413(8)
C3 C7 1.519(7)
C4 C5 1.407(8)
C4 C8 1.517(8)
C5 C9 1.504(7)
C13 C17 1.428(7)
C13 C14 1.433(8)
C14 C15 1.408(7)
C14 C18 1.505(8)
C15 C16 1.416(8)
C15 C19 1.504(8)
C16 C17 1.408(7)
C16 C20 1.504(7)
C17 C21 1.498(7)
C25 C26 1.422(7)
C25 C29 1.427(8)
C26 C27 1.411(8)
C26 C30 1.501(8)
C27 C28 1.421(9)
C27 C31 1.501(8)
C28 C29 1.401(9)
C28 C32 1.508(8)
C29 C33 1.508(9)
